data_4025532
loop_
_publ_author_name
'Evgeny M. Garanin'
'Yuriy V. Tolmachev'
'Robert R. Hoover'
'Sonya Adas'
'Scott D. Bunge'
'Mahinda Gangoda'
'Anatoly K. Khitrin'
'Stephan M. Woods'
'Andrey Malkovskiy'
'Nulifer Solak'
'Chrys Wesdemiotis'

_publ_contact_author_address
;Kent State University
Chemistry Department
PO Box 5190
Kent, OH 44242
;
_publ_contact_author_email ytolmach@kent.edu
_publ_contact_author_fax '330-672-3816 '
_publ_contact_author_name 'Yuriy V. Tolmachev'
_publ_contact_author_phone 330-672-9815
_publ_section_title
;
 Stability and Ring-Shift Tautomerization of Cyclic Anhydrides of
 Benzenehexasulfonic Acid
;
_journal_name_full 'Journal of Organic Chemistry'
_journal_page_first 4860
_journal_page_last 4863
_journal_paper_doi 10.1021/jo1005526
_journal_volume 75
_journal_year 2010
_chemical_formula_sum 'C6 H13 O21.5 S6'
_chemical_formula_weight 621.52
_chemical_name_common 'C6 O16 S6 (H2O)3.5 (H3O)2'
_chemical_name_systematic
; 
 ? 
;
_space_group_IT_number 62
_symmetry_cell_setting orthorhombic
_symmetry_space_group_name_Hall '-P 2ac 2n'
_symmetry_space_group_name_H-M 'P n m a'
_atom_sites_solution_primary direct
_atom_sites_solution_secondary difmap
_audit_creation_method SHELXL-97
_cell_angle_alpha 90.00
_cell_angle_beta 90.00
_cell_angle_gamma 90.00
_cell_formula_units_Z 8
_cell_length_a 9.637(3)
_cell_length_b 42.948(13)
_cell_length_c 9.514(3)
_cell_measurement_reflns_used 1734
_cell_measurement_temperature 189(2)
_cell_measurement_theta_max 23.40
_cell_measurement_theta_min 3.01
_cell_volume 3938(2)
_computing_cell_refinement 'Bruker SAINT'
_computing_data_collection 'Bruker APEX2'
_computing_data_reduction 'Bruker SAINT'
_computing_molecular_graphics 'Bruker SHELXTL'
_computing_publication_material 'Bruker SHELXTL'
_computing_structure_refinement 'SHELXL-97 (Sheldrick, 2008)'
_computing_structure_solution 'SHELXS-97 (Sheldrick, 2008)'
_diffrn_ambient_temperature 189(2)
_diffrn_measured_fraction_theta_full 1.000
_diffrn_measured_fraction_theta_max 1.000
_diffrn_measurement_device_type 'Bruker APEX-II CCD'
_diffrn_measurement_method '\f and \w scans'
_diffrn_radiation_monochromator graphite
_diffrn_radiation_source 'fine-focus sealed tube'
_diffrn_radiation_type MoK\a
_diffrn_radiation_wavelength 0.71073
_diffrn_reflns_av_R_equivalents 0.1806
_diffrn_reflns_av_sigmaI/netI 0.0852
_diffrn_reflns_limit_h_max 11
_diffrn_reflns_limit_h_min -11
_diffrn_reflns_limit_k_max 51
_diffrn_reflns_limit_k_min -50
_diffrn_reflns_limit_l_max 11
_diffrn_reflns_limit_l_min -11
_diffrn_reflns_number 29208
_diffrn_reflns_theta_full 25.05
_diffrn_reflns_theta_max 25.05
_diffrn_reflns_theta_min 0.95
_exptl_absorpt_coefficient_mu 0.806
_exptl_absorpt_correction_T_max 0.8685
_exptl_absorpt_correction_T_min 0.8554
_exptl_absorpt_correction_type multi-scan
_exptl_absorpt_process_details SADABS
_exptl_crystal_colour colorless
_exptl_crystal_density_diffrn 2.097
_exptl_crystal_density_meas ?
_exptl_crystal_density_method 'not measured'
_exptl_crystal_description irregular
_exptl_crystal_F_000 2536
_exptl_crystal_size_max 0.20
_exptl_crystal_size_mid 0.19
_exptl_crystal_size_min 0.18
_refine_diff_density_max 1.441
_refine_diff_density_min -1.219
_refine_diff_density_rms 0.143
_refine_ls_extinction_method none
_refine_ls_goodness_of_fit_ref 1.119
_refine_ls_hydrogen_treatment constr
_refine_ls_matrix_type full
_refine_ls_number_parameters 310
_refine_ls_number_reflns 3544
_refine_ls_number_restraints 1
_refine_ls_restrained_S_all 1.121
_refine_ls_R_factor_all 0.1080
_refine_ls_R_factor_gt 0.0602
_refine_ls_shift/su_max 0.001
_refine_ls_shift/su_mean 0.000
_refine_ls_structure_factor_coef Fsqd
_refine_ls_weighting_details 'calc w=1/[\s^2^(Fo^2^)+(0.1000P)^2^+0.4498P] where P=(Fo^2^+2Fc^2^)/3'
_refine_ls_weighting_scheme calc
_refine_ls_wR_factor_gt 0.1581
_refine_ls_wR_factor_ref 0.1915
_reflns_number_gt 2277
_reflns_number_total 3544
_reflns_threshold_expression >2sigma(I)
_cod_data_source_file jo1005526_si_002.cif
_cod_data_source_block monofull
_cod_depositor_comments
;
The following automatic conversions were performed:

'_symmetry_cell_setting' value 'Orthorhombic' changed to
'orthorhombic' according to the built-in table from CIF Core
dictionary named 'cif_core.dic' version 2.4.1 from
2010-06-29.

'_exptl_absorpt_correction_type' value 'MULTI-SCAN'
changed to 'multi-scan' according to the built-in table from CIF Core
dictionary named 'cif_core.dic' version 2.4.1 from 2010-06-29.

Automatic conversion script
Id: cif_fix_values 1646 2011-03-28 12:23:43Z adriana 

The following automatic conversions were performed:

'_exptl_crystal_density_meas' value 'not measured' was changed to '?'
- the value is perceived as not measured.

Automatic conversion script
Id: cif_fix_values 3008 2015-01-20 13:52:24Z robertas 

2020-10-26
Z value and formula fixed to values more according to usual
chemical conventions.                 miguel
;
_cod_original_formula_sum 'C12 H26 O43 S12'
_cod_original_formula_weight 1243.05
_cod_original_formula_units_Z 4
_cod_database_code 4025532

loop_
_symmetry_equiv_pos_as_xyz
'x, y, z'
'-x+1/2, -y, z+1/2'
'x+1/2, -y+1/2, -z+1/2'
'-x, y+1/2, -z'
'-x, -y, -z'
'x-1/2, y, -z-1/2'
'-x-1/2, y-1/2, z-1/2'
'x, -y-1/2, z'

loop_
_atom_site_label
_atom_site_type_symbol
_atom_site_fract_x
_atom_site_fract_y
_atom_site_fract_z
_atom_site_U_iso_or_equiv
_atom_site_adp_type
_atom_site_occupancy
_atom_site_symmetry_multiplicity
_atom_site_calc_flag
_atom_site_refinement_flags
_atom_site_disorder_assembly
_atom_site_disorder_group
O19 O 0.0998(5) 0.00165(11) 0.1508(5) 0.0240(12) Uani 1 1 d D . .
S1 S 0.09851(19) 0.12618(4) -0.2044(2) 0.0212(4) Uani 1 1 d . . .
S2 S 0.26419(19) 0.18817(4) -0.0598(2) 0.0195(4) Uani 1 1 d . . .
S3 S 0.50909(19) 0.16778(4) 0.1805(2) 0.0214(4) Uani 1 1 d . . .
S4 S 0.59012(19) 0.10640(4) 0.22807(19) 0.0216(4) Uani 1 1 d . . .
S5 S 0.45162(18) 0.04486(4) 0.04771(18) 0.0166(4) Uani 1 1 d . . .
S6 S 0.18816(18) 0.06550(4) -0.17072(19) 0.0175(4) Uani 1 1 d . . .
O1 O 0.1390(6) 0.13088(13) -0.3460(5) 0.0329(14) Uani 1 1 d . . .
O2 O -0.0135(5) 0.14222(13) -0.1421(6) 0.0329(14) Uani 1 1 d . . .
O3 O 0.2105(5) 0.18669(12) -0.2017(5) 0.0257(12) Uani 1 1 d . . .
O4 O 0.3937(5) 0.20488(12) -0.0472(5) 0.0271(12) Uani 1 1 d . . .
O5 O 0.1619(5) 0.19612(11) 0.0449(5) 0.0264(12) Uani 1 1 d . . .
O6 O 0.4162(5) 0.18692(12) 0.2571(5) 0.0265(12) Uani 1 1 d . . .
O7 O 0.6256(5) 0.17959(13) 0.1085(6) 0.0326(14) Uani 1 1 d . . .
O8 O 0.5614(5) 0.14129(12) 0.2918(5) 0.0261(12) Uani 1 1 d . . .
O9 O 0.7245(5) 0.10659(12) 0.1671(6) 0.0300(13) Uani 1 1 d . . .
O10 O 0.5528(6) 0.08638(13) 0.3384(5) 0.0303(13) Uani 1 1 d . . .
O11 O 0.5944(5) 0.04769(11) 0.0948(5) 0.0213(11) Uani 1 1 d . . .
O12 O 0.3589(5) 0.03287(12) 0.1554(5) 0.0234(12) Uani 1 1 d . . .
O13 O 0.4352(5) 0.03118(12) -0.0905(5) 0.0260(12) Uani 1 1 d . . .
O14 O 0.1360(5) 0.04028(11) -0.0928(5) 0.0253(12) Uani 1 1 d . . .
O15 O 0.2525(5) 0.06197(12) -0.3031(5) 0.0259(12) Uani 1 1 d . . .
O16 O 0.0577(5) 0.08924(11) -0.1877(5) 0.0225(12) Uani 1 1 d . . .
O17 O 0.3578(5) 0.03478(12) 0.4521(5) 0.0259(12) Uani 1 1 d . . .
O18 O 0.3769(6) 0.20665(13) 0.5788(6) 0.0391(15) Uani 1 1 d . . .
O20 O 0.5338(10) 0.2500 0.6852(15) 0.081(4) Uani 1 2 d S . .
O21 O 0.6187(15) 0.2500 0.9250(15) 0.103(5) Uani 1 2 d S . .
O22 O 0.129(3) 0.2500 0.1935(15) 0.188(12) Uani 1 2 d S . .
O23 O 0.348(2) 0.2500 0.3963(19) 0.157(7) Uani 1 2 d S . .
O24 O 0.405(3) 0.2500 0.133(3) 0.199(10) Uani 1 2 d S . .
C1 C 0.2460(7) 0.12323(15) -0.0892(7) 0.0138(14) Uani 1 1 d . . .
C2 C 0.3116(7) 0.14823(16) -0.0228(7) 0.0149(15) Uani 1 1 d . . .
C3 C 0.4157(7) 0.14034(16) 0.0737(7) 0.0174(15) Uani 1 1 d . . .
C4 C 0.4568(7) 0.10975(16) 0.0958(7) 0.0141(14) Uani 1 1 d . . .
C5 C 0.3963(7) 0.08486(15) 0.0240(7) 0.0130(14) Uani 1 1 d . . .
C6 C 0.2888(7) 0.09262(15) -0.0674(7) 0.0133(14) Uani 1 1 d D . .

loop_
_atom_site_aniso_label
_atom_site_aniso_U_11
_atom_site_aniso_U_22
_atom_site_aniso_U_33
_atom_site_aniso_U_23
_atom_site_aniso_U_13
_atom_site_aniso_U_12
O19 0.029(3) 0.022(3) 0.022(3) 0.001(2) -0.003(2) -0.002(2)
S1 0.0195(9) 0.0203(10) 0.0237(10) -0.0013(8) -0.0083(8) 0.0015(8)
S2 0.0213(9) 0.0141(9) 0.0232(10) 0.0011(7) 0.0007(8) -0.0001(7)
S3 0.0204(9) 0.0206(10) 0.0232(10) -0.0050(8) -0.0039(8) -0.0018(8)
S4 0.0191(9) 0.0254(10) 0.0203(10) -0.0019(8) -0.0068(8) 0.0018(8)
S5 0.0179(9) 0.0158(9) 0.0162(9) 0.0008(7) -0.0002(7) 0.0023(7)
S6 0.0177(9) 0.0158(9) 0.0189(9) -0.0017(7) -0.0027(7) -0.0012(7)
O1 0.043(3) 0.036(3) 0.019(3) 0.002(2) -0.009(3) -0.003(3)
O2 0.019(3) 0.031(3) 0.049(4) -0.003(3) -0.006(3) 0.005(2)
O3 0.029(3) 0.024(3) 0.025(3) 0.005(2) -0.008(2) 0.002(2)
O4 0.029(3) 0.020(3) 0.032(3) -0.001(2) -0.001(2) -0.005(2)
O5 0.025(3) 0.021(3) 0.033(3) -0.002(2) 0.005(2) 0.005(2)
O6 0.031(3) 0.025(3) 0.024(3) -0.008(2) -0.002(2) 0.000(2)
O7 0.021(3) 0.038(3) 0.040(3) 0.001(3) -0.003(3) -0.011(2)
O8 0.029(3) 0.025(3) 0.024(3) -0.004(2) -0.009(2) 0.003(2)
O9 0.015(3) 0.035(3) 0.040(3) -0.001(3) -0.004(2) 0.001(2)
O10 0.034(3) 0.036(3) 0.021(3) 0.003(2) -0.010(2) 0.000(3)
O11 0.017(2) 0.025(3) 0.023(3) 0.002(2) 0.001(2) 0.004(2)
O12 0.020(3) 0.026(3) 0.024(3) 0.004(2) 0.002(2) -0.002(2)
O13 0.037(3) 0.023(3) 0.018(3) -0.005(2) -0.006(2) 0.009(2)
O14 0.027(3) 0.022(3) 0.027(3) 0.003(2) -0.003(2) -0.006(2)
O15 0.029(3) 0.032(3) 0.017(3) -0.007(2) 0.002(2) 0.002(2)
O16 0.015(3) 0.018(3) 0.035(3) -0.004(2) -0.007(2) -0.001(2)
O17 0.022(3) 0.033(3) 0.022(3) 0.001(2) 0.002(2) 0.002(2)
O18 0.045(4) 0.023(3) 0.050(4) 0.004(3) 0.020(3) 0.006(3)
O20 0.033(5) 0.029(5) 0.183(14) 0.000 0.018(7) 0.000
O21 0.130(11) 0.037(6) 0.142(12) 0.000 0.098(10) 0.000
O22 0.45(3) 0.025(6) 0.090(10) 0.000 0.151(16) 0.000
O23 0.176(18) 0.168(18) 0.127(15) 0.000 0.027(14) 0.000
O24 0.24(3) 0.141(18) 0.21(2) 0.000 -0.02(2) 0.000
C1 0.013(3) 0.020(4) 0.009(3) -0.002(3) 0.002(3) -0.002(3)
C2 0.010(3) 0.021(4) 0.014(3) 0.004(3) 0.004(3) -0.001(3)
C3 0.013(3) 0.024(4) 0.016(4) -0.003(3) 0.008(3) -0.006(3)
C4 0.009(3) 0.023(4) 0.010(3) -0.002(3) 0.001(3) 0.001(3)
C5 0.012(3) 0.016(4) 0.012(3) -0.001(3) 0.001(3) 0.001(3)
C6 0.017(3) 0.014(4) 0.009(3) 0.000(3) 0.003(3) -0.002(3)

loop_
_atom_type_symbol
_atom_type_description
_atom_type_scat_dispersion_real
_atom_type_scat_dispersion_imag
_atom_type_scat_source
C C 0.0033 0.0016 'International Tables Vol C Tables 4.2.6.8 and 6.1.1.4'
O O 0.0106 0.0060 'International Tables Vol C Tables 4.2.6.8 and 6.1.1.4'
S S 0.1246 0.1234 'International Tables Vol C Tables 4.2.6.8 and 6.1.1.4'
H H 0.0000 0.0000 'International Tables Vol C Tables 4.2.6.8 and 6.1.1.4'

loop_
_geom_angle_atom_site_label_1
_geom_angle_atom_site_label_2
_geom_angle_atom_site_label_3
_geom_angle
_geom_angle_site_symmetry_1
_geom_angle_site_symmetry_3
_geom_angle_publ_flag
O2 S1 O1 122.7(4) . . ?
O2 S1 O16 104.3(3) . . ?
O1 S1 O16 107.2(3) . . ?
O2 S1 C1 112.5(3) . . ?
O1 S1 C1 111.8(3) . . ?
O16 S1 C1 93.6(3) . . ?
O5 S2 O4 114.5(3) . . ?
O5 S2 O3 114.2(3) . . ?
O4 S2 O3 114.1(3) . . ?
O5 S2 C2 105.2(3) . . ?
O4 S2 C2 103.7(3) . . ?
O3 S2 C2 103.3(3) . . ?
O7 S3 O6 123.0(3) . . ?
O7 S3 O8 108.7(3) . . ?
O6 S3 O8 105.4(3) . . ?
O7 S3 C3 111.1(3) . . ?
O6 S3 C3 110.8(3) . . ?
O8 S3 C3 93.7(3) . . ?
O10 S4 O9 122.9(3) . . ?
O10 S4 O8 103.9(3) . . ?
O9 S4 O8 107.5(3) . . ?
O10 S4 C4 112.8(3) . . ?
O9 S4 C4 111.3(3) . . ?
O8 S4 C4 93.7(3) . . ?
O13 S5 O11 114.7(3) . . ?
O13 S5 O12 115.4(3) . . ?
O11 S5 O12 113.3(3) . . ?
O13 S5 C5 103.8(3) . . ?
O11 S5 C5 103.7(3) . . ?
O12 S5 C5 104.0(3) . . ?
O14 S6 O15 123.0(3) . . ?
O14 S6 O16 105.0(3) . . ?
O15 S6 O16 108.5(3) . . ?
O14 S6 C6 113.7(3) . . ?
O15 S6 C6 108.6(3) . . ?
O16 S6 C6 93.7(3) . . ?
S3 O8 S4 116.7(3) . . ?
S6 O16 S1 115.5(3) . . ?
C6 C1 C2 121.6(6) . . ?
C6 C1 S1 113.0(5) . . ?
C2 C1 S1 125.4(5) . . ?
C1 C2 C3 115.8(6) . . ?
C1 C2 S2 121.7(5) . . ?
C3 C2 S2 122.5(5) . . ?
C4 C3 C2 122.1(6) . . ?
C4 C3 S3 113.1(5) . . ?
C2 C3 S3 124.8(5) . . ?
C3 C4 C5 122.1(6) . . ?
C3 C4 S4 112.6(5) . . ?
C5 C4 S4 125.3(5) . . ?
C6 C5 C4 115.6(6) . . ?
C6 C5 S5 121.5(5) . . ?
C4 C5 S5 122.8(5) . . ?
C1 C6 C5 122.6(6) . . ?
C1 C6 S6 111.6(5) . . ?
C5 C6 S6 125.8(5) . . ?

loop_
_geom_bond_atom_site_label_1
_geom_bond_atom_site_label_2
_geom_bond_distance
_geom_bond_site_symmetry_2
_geom_bond_publ_flag
S1 O2 1.411(6) . ?
S1 O1 1.417(6) . ?
S1 O16 1.642(5) . ?
S1 C1 1.799(7) . ?
S2 O5 1.443(5) . ?
S2 O4 1.445(5) . ?
S2 O3 1.447(5) . ?
S2 C2 1.810(7) . ?
S3 O7 1.410(5) . ?
S3 O6 1.417(5) . ?
S3 O8 1.633(5) . ?
S3 C3 1.798(7) . ?
S4 O10 1.404(6) . ?
S4 O9 1.419(5) . ?
S4 O8 1.640(5) . ?
S4 C4 1.804(7) . ?
S5 O13 1.449(5) . ?
S5 O11 1.453(5) . ?
S5 O12 1.453(5) . ?
S5 C5 1.813(7) . ?
S6 O14 1.405(5) . ?
S6 O15 1.412(5) . ?
S6 O16 1.627(5) . ?
S6 C6 1.806(7) . ?
C1 C6 1.393(9) . ?
C1 C2 1.397(9) . ?
C2 C3 1.402(9) . ?
C3 C4 1.388(10) . ?
C4 C5 1.396(9) . ?
C5 C6 1.393(9) . ?
